data_2218309
loop_
_publ_author_name
'You, Hyon Pil'
'Han, Byung Hee'
'Kang, Sung Kwon'
'Sung, Chang Keun'
'Kang, Sang Ook'

_publ_section_title
;
 <i>N</i>-(3,4-Difluorophenyl)-3,4-dimethoxybenzenesulfonamide
;
_journal_coeditor_code BH2170
_journal_issue 6
_journal_name_full 'Acta Crystallographica Section E'
_journal_page_first o994
_journal_paper_doi 10.1107/S1600536808012610
_journal_volume 64
_journal_year 2008
_chemical_formula_iupac 'C14 H13 F2 N O4 S'
_chemical_formula_moiety 'C14 H13 F2 N O4 S'
_chemical_formula_sum 'C14 H13 F2 N O4 S'
_chemical_formula_weight 329.31
_chemical_name_systematic
;
<i>N</i>-(3,4-Difluorophenyl)-3,4-dimethoxybenzenesulfonamide
;
_space_group_IT_number 14
_symmetry_cell_setting monoclinic
_symmetry_space_group_name_Hall '-P 2ybc'
_symmetry_space_group_name_H-M 'P 1 21/c 1'
_audit_creation_method 'WinGX routine CIF_UPDATE'
_cell_angle_alpha 90
_cell_angle_beta 109.655(2)
_cell_angle_gamma 90
_cell_formula_units_Z 4
_cell_length_a 12.2886(10)
_cell_length_b 8.5662(7)
_cell_length_c 14.5546(12)
_cell_measurement_reflns_used 1598
_cell_measurement_temperature 295(2)
_cell_measurement_theta_max 23.53
_cell_measurement_theta_min 2.804
_cell_volume 1442.8(2)
_computing_cell_refinement 'SAINT (Bruker, 2002)'
_computing_data_collection 'SMART (Bruker, 2002)'
_computing_data_reduction 'SAINT (Bruker, 2002)'
_computing_molecular_graphics 'ORTEP-3 for Windows (Farrugia, 1997)'
_computing_publication_material 'WinGX (Farrugia, 1999)'
_computing_structure_refinement 'SHELXL97 (Sheldrick, 2008)'
_computing_structure_solution 'SHELXS97 (Sheldrick, 2008)'
_diffrn_measured_fraction_theta_full 0.999
_diffrn_measured_fraction_theta_max 0.999
_diffrn_measurement_device_type 'Bruker SMART CCD area-detector'
_diffrn_measurement_method '\f and \w'
_diffrn_radiation_type MoK\a
_diffrn_radiation_wavelength 0.71073
_diffrn_reflns_av_R_equivalents 0.0424
_diffrn_reflns_limit_h_max 14
_diffrn_reflns_limit_h_min -15
_diffrn_reflns_limit_k_max 9
_diffrn_reflns_limit_k_min -11
_diffrn_reflns_limit_l_max 18
_diffrn_reflns_limit_l_min -18
_diffrn_reflns_number 9690
_diffrn_reflns_theta_full 27.5
_diffrn_reflns_theta_max 27.5
_diffrn_reflns_theta_min 1.76
_exptl_absorpt_coefficient_mu 0.264
_exptl_absorpt_correction_T_max 0.957
_exptl_absorpt_correction_T_min 0.928
_exptl_absorpt_correction_type multi-scan
_exptl_absorpt_process_details '(SADABS; Bruker, 2002)'
_exptl_crystal_colour colourless
_exptl_crystal_density_diffrn 1.516
_exptl_crystal_density_method 'not measured'
_exptl_crystal_description block
_exptl_crystal_F_000 680
_exptl_crystal_size_max 0.25
_exptl_crystal_size_mid 0.18
_exptl_crystal_size_min 0.15
_refine_diff_density_max 0.189
_refine_diff_density_min -0.213
_refine_ls_extinction_coef 0.0349(19)
_refine_ls_extinction_expression Fc^*^=kFc[1+0.001xFc^2^\l^3^/sin(2\q)]^-1/4^
_refine_ls_extinction_method 'SHELXL97 (Sheldrick, 2008)'
_refine_ls_goodness_of_fit_ref 0.994
_refine_ls_hydrogen_treatment mixed
_refine_ls_matrix_type full
_refine_ls_number_parameters 204
_refine_ls_number_reflns 3308
_refine_ls_number_restraints 0
_refine_ls_restrained_S_all 0.994
_refine_ls_R_factor_gt 0.0438
_refine_ls_shift/su_max 0.001
_refine_ls_structure_factor_coef Fsqd
_refine_ls_weighting_details 'calc w=1/[\s^2^(Fo^2^)+(0.0426P)^2^+0.5561P] where P=(Fo^2^+2Fc^2^)/3'
_refine_ls_weighting_scheme calc
_refine_ls_wR_factor_ref 0.1262
_reflns_number_gt 1700
_reflns_number_total 3308
_reflns_threshold_expression I>2\s(I)
_cod_data_source_file bh2170.cif
_cod_data_source_block I
_cod_original_sg_symbol_H-M 'P 21/c'
_cod_database_code 2218309
_cod_database_fobs_code 2218309

loop_
_symmetry_equiv_pos_as_xyz
'x, y, z'
'-x, y+1/2, -z+1/2'
'-x, -y, -z'
'x, -y-1/2, z-1/2'

loop_
_atom_site_type_symbol
_atom_site_label
_atom_site_fract_x
_atom_site_fract_y
_atom_site_fract_z
_atom_site_U_iso_or_equiv
_atom_site_adp_type
_atom_site_calc_flag
_atom_site_refinement_flags
_atom_site_occupancy
F F1 0.37106(16) 0.1400(3) -0.04021(13) 0.0975(7) Uani d . 1
F F2 0.3788(2) 0.0318(3) 0.13264(17) 0.1271(9) Uani d . 1
C C1 0.6212(2) 0.3457(3) 0.11332(19) 0.0492(7) Uani d . 1
C C2 0.5338(2) 0.2966(3) 0.0306(2) 0.0584(8) Uani d . 1
H H2 0.5288 0.3352 -0.0304 0.07 Uiso calc R 1
C C3 0.4554(2) 0.1914(4) 0.0395(2) 0.0609(8) Uani d . 1
C C4 0.4593(3) 0.1366(4) 0.1281(2) 0.0753(10) Uani d . 1
C C5 0.5430(3) 0.1849(5) 0.2102(2) 0.0885(12) Uani d . 1
H H5 0.5454 0.1475 0.2708 0.106 Uiso calc R 1
C C6 0.6248(2) 0.2906(4) 0.2030(2) 0.0692(9) Uani d . 1
H H6 0.6826 0.3245 0.2591 0.083 Uiso calc R 1
N N7 0.7042(2) 0.4591(3) 0.1068(2) 0.0595(7) Uani d . 1
H H7 0.738(2) 0.489(4) 0.158(2) 0.062(10) Uiso d . 1
S S8 0.78080(6) 0.43912(9) 0.03547(5) 0.0595(3) Uani d . 1
O O9 0.84833(17) 0.5777(2) 0.04834(17) 0.0802(7) Uani d . 1
O O10 0.70295(15) 0.3991(3) -0.05866(13) 0.0709(6) Uani d . 1
C C11 0.8750(2) 0.2809(3) 0.07756(18) 0.0490(7) Uani d . 1
C C12 0.9910(2) 0.3073(3) 0.13211(17) 0.0478(6) Uani d . 1
H H12 1.0184 0.4087 0.1468 0.057 Uiso calc R 1
C C13 1.0644(2) 0.1829(3) 0.16380(17) 0.0472(6) Uani d . 1
C C14 1.0231(2) 0.0296(3) 0.14189(18) 0.0480(6) Uani d . 1
C C15 0.9086(2) 0.0050(3) 0.0875(2) 0.0559(7) Uani d . 1
H H15 0.8809 -0.0962 0.0724 0.067 Uiso calc R 1
C C16 0.8350(2) 0.1300(3) 0.0554(2) 0.0566(7) Uani d . 1
H H16 0.7579 0.1128 0.0187 0.068 Uiso calc R 1
O O17 1.17904(15) 0.1936(2) 0.21844(13) 0.0614(5) Uani d . 1
C C18 1.2333(2) 0.3419(4) 0.2277(2) 0.0669(9) Uani d . 1
H H18A 1.3129 0.3326 0.2681 0.1 Uiso calc R 1
H H18B 1.1949 0.4141 0.2569 0.1 Uiso calc R 1
H H18C 1.2288 0.3792 0.1643 0.1 Uiso calc R 1
O O19 1.10296(15) -0.0832(2) 0.17753(14) 0.0599(5) Uani d . 1
C C20 1.0682(3) -0.2409(3) 0.1507(2) 0.0668(8) Uani d . 1
H H20A 1.132 -0.3098 0.1805 0.1 Uiso calc R 1
H H20B 1.0441 -0.2514 0.0811 0.1 Uiso calc R 1
H H20C 1.005 -0.2674 0.1727 0.1 Uiso calc R 1

loop_
_atom_site_aniso_label
_atom_site_aniso_U_11
_atom_site_aniso_U_22
_atom_site_aniso_U_33
_atom_site_aniso_U_12
_atom_site_aniso_U_13
_atom_site_aniso_U_23
F1 0.0780(12) 0.1205(18) 0.0749(12) -0.0470(12) 0.0005(10) -0.0069(11)
F2 0.1139(17) 0.160(2) 0.1037(16) -0.0684(17) 0.0321(14) 0.0185(15)
C1 0.0374(13) 0.0490(16) 0.0540(17) 0.0026(12) 0.0060(12) -0.0074(13)
C2 0.0499(16) 0.0634(19) 0.0522(17) -0.0065(14) 0.0044(13) 0.0047(14)
C3 0.0480(16) 0.069(2) 0.0555(18) -0.0104(15) 0.0037(14) -0.0058(15)
C4 0.0615(19) 0.088(3) 0.075(2) -0.0210(18) 0.0223(17) 0.0036(19)
C5 0.074(2) 0.134(4) 0.057(2) -0.015(2) 0.0207(18) 0.008(2)
C6 0.0520(17) 0.096(3) 0.0530(19) -0.0028(17) 0.0093(14) -0.0121(17)
N7 0.0462(13) 0.0581(16) 0.0618(17) -0.0029(12) 0.0019(12) -0.0102(13)
S8 0.0460(4) 0.0573(5) 0.0647(5) -0.0070(4) 0.0048(3) 0.0101(4)
O9 0.0582(12) 0.0579(14) 0.1098(18) -0.0137(10) 0.0090(12) 0.0198(12)
O10 0.0543(11) 0.0896(17) 0.0556(12) -0.0054(10) 0.0009(9) 0.0153(11)
C11 0.0422(14) 0.0530(17) 0.0480(15) -0.0059(13) 0.0102(12) 0.0031(13)
C12 0.0480(14) 0.0453(16) 0.0459(15) -0.0115(12) 0.0102(12) -0.0005(12)
C13 0.0420(14) 0.0526(17) 0.0427(14) -0.0059(13) 0.0084(11) 0.0005(12)
C14 0.0469(14) 0.0473(17) 0.0482(15) -0.0036(13) 0.0138(12) 0.0015(12)
C15 0.0509(16) 0.0509(17) 0.0643(18) -0.0130(14) 0.0171(14) -0.0060(14)
C16 0.0418(14) 0.062(2) 0.0598(18) -0.0137(14) 0.0092(13) -0.0027(15)
O17 0.0470(10) 0.0523(12) 0.0707(13) -0.0082(9) 0.0010(9) 0.0051(10)
C18 0.0486(16) 0.061(2) 0.078(2) -0.0199(14) 0.0042(14) 0.0031(16)
O19 0.0563(11) 0.0441(12) 0.0732(13) -0.0037(9) 0.0138(10) -0.0016(9)
C20 0.0727(19) 0.0473(18) 0.081(2) -0.0054(16) 0.0270(17) -0.0061(16)

loop_
_atom_type_symbol
_atom_type_description
_atom_type_scat_dispersion_real
_atom_type_scat_dispersion_imag
_atom_type_scat_source
C C 0.0033 0.0016 'International Tables Vol C Tables 4.2.6.8 and 6.1.1.4'
H H 0 0 'International Tables Vol C Tables 4.2.6.8 and 6.1.1.4'
N N 0.0061 0.0033 'International Tables Vol C Tables 4.2.6.8 and 6.1.1.4'
O O 0.0106 0.006 'International Tables Vol C Tables 4.2.6.8 and 6.1.1.4'
F F 0.0171 0.0103 'International Tables Vol C Tables 4.2.6.8 and 6.1.1.4'
S S 0.1246 0.1234 'International Tables Vol C Tables 4.2.6.8 and 6.1.1.4'

loop_
_geom_angle_atom_site_label_1
_geom_angle_atom_site_label_2
_geom_angle_atom_site_label_3
_geom_angle
C6 C1 C2 119.3(3)
C6 C1 N7 119.9(2)
C2 C1 N7 120.7(3)
C3 C2 C1 119.2(3)
C3 C2 H2 120.4
C1 C2 H2 120.4
F1 C3 C2 120.1(3)
F1 C3 C4 118.5(3)
C2 C3 C4 121.4(3)
C5 C4 F2 120.7(3)
C5 C4 C3 120.4(3)
F2 C4 C3 118.9(3)
C4 C5 C6 119.3(3)
C4 C5 H5 120.3
C6 C5 H5 120.3
C1 C6 C5 120.3(3)
C1 C6 H6 119.8
C5 C6 H6 119.8
C1 N7 S8 123.2(2)
C1 N7 H7 109(2)
S8 N7 H7 115(2)
O10 S8 O9 120.03(13)
O10 S8 N7 107.04(13)
O9 S8 N7 105.36(14)
O10 S8 C11 107.51(13)
O9 S8 C11 108.15(12)
N7 S8 C11 108.29(13)
C16 C11 C12 119.9(2)
C16 C11 S8 120.0(2)
C12 C11 S8 120.0(2)
C13 C12 C11 119.6(2)
C13 C12 H12 120.2
C11 C12 H12 120.2
O17 C13 C12 125.1(2)
O17 C13 C14 114.6(2)
C12 C13 C14 120.3(2)
O19 C14 C15 125.5(2)
O19 C14 C13 114.9(2)
C15 C14 C13 119.6(3)
C16 C15 C14 120.1(3)
C16 C15 H15 119.9
C14 C15 H15 119.9
C15 C16 C11 120.5(2)
C15 C16 H16 119.8
C11 C16 H16 119.8
C13 O17 C18 118.3(2)
O17 C18 H18A 109.5
O17 C18 H18B 109.5
H18A C18 H18B 109.5
O17 C18 H18C 109.5
H18A C18 H18C 109.5
H18B C18 H18C 109.5
C14 O19 C20 117.3(2)
O19 C20 H20A 109.5
O19 C20 H20B 109.5
H20A C20 H20B 109.5
O19 C20 H20C 109.5
H20A C20 H20C 109.5
H20B C20 H20C 109.5

loop_
_geom_bond_atom_site_label_1
_geom_bond_atom_site_label_2
_geom_bond_distance
F1 C3 1.343(3)
F2 C4 1.354(3)
C1 C6 1.375(4)
C1 C2 1.382(3)
C1 N7 1.434(4)
C2 C3 1.357(4)
C2 H2 0.93
C3 C4 1.359(4)
C4 C5 1.352(4)
C5 C6 1.383(4)
C5 H5 0.93
C6 H6 0.93
N7 S8 1.628(3)
N7 H7 0.76(3)
S8 O10 1.424(2)
S8 O9 1.424(2)
S8 C11 1.754(3)
C11 C16 1.381(4)
C11 C12 1.398(3)
C12 C13 1.372(4)
C12 H12 0.93
C13 O17 1.369(3)
C13 C14 1.405(4)
C14 O19 1.350(3)
C14 C15 1.379(3)
C15 C16 1.378(4)
C15 H15 0.93
C16 H16 0.93
O17 C18 1.420(3)
C18 H18A 0.96
C18 H18B 0.96
C18 H18C 0.96
O19 C20 1.431(3)
C20 H20A 0.96
C20 H20B 0.96
C20 H20C 0.96

loop_
_geom_hbond_atom_site_label_D
_geom_hbond_atom_site_label_H
_geom_hbond_atom_site_label_A
_geom_hbond_site_symmetry_A
_geom_hbond_distance_DH
_geom_hbond_distance_HA
_geom_hbond_distance_DA
_geom_hbond_angle_DHA
_geom_hbond_publ_flag
N7 H7 O17 2_755 0.76(3) 2.48(3) 3.180(3) 155(3) yes
N7 H7 O19 2_755 0.76(3) 2.61(3) 3.256(3) 144(3) yes

loop_
_cod_related_entry_id
_cod_related_entry_database
_cod_related_entry_code
1 ChemSpider 672477
